data_1520440
loop_
_publ_author_name
'Maeda, Chihiro'
'Todaka, Takumi'
'Ema, Tadashi'

_publ_section_title
;
 Carbazole-Based Boron Dipyrromethenes (BODIPYs): Facile Synthesis,
 Structures, and Fine-Tunable Optical Properties.
;
_journal_issue 12
_journal_name_full 'Organic letters'
_journal_page_first 3090
_journal_page_last 3093
_journal_paper_doi 10.1021/acs.orglett.5b01363
_journal_volume 17
_journal_year 2015
_chemical_formula_moiety 'C25 H22 B F2 N3 O2, 0.4(C H2 Cl2), 0.6(C O), 0.07(C2), 0.64(O)'
_chemical_formula_sum 'C26.14 H22.79 B Cl0.79 F2 N3 O3.24'
_chemical_formula_weight 507.76
_chemical_name_systematic
; 
 ? 
;
_space_group_IT_number 14
_symmetry_cell_setting monoclinic
_symmetry_Int_Tables_number 14
_symmetry_space_group_name_Hall '-P 2ybc'
_symmetry_space_group_name_H-M 'P 1 21/c 1'
_atom_sites_solution_hydrogens geom
_atom_sites_solution_primary direct
_atom_sites_solution_secondary difmap
_audit_creation_method SHELXL-97
_cell_angle_alpha 90.00
_cell_angle_beta 98.075(14)
_cell_angle_gamma 90.00
_cell_formula_units_Z 4
_cell_length_a 13.159(5)
_cell_length_b 12.065(4)
_cell_length_c 15.082(6)
_cell_measurement_reflns_used 1931
_cell_measurement_temperature 93(2)
_cell_measurement_theta_max 68.2
_cell_measurement_theta_min 25.9
_cell_volume 2370.7(15)
_computing_structure_refinement 'SHELXL-97 (Sheldrick, 1997)'
_computing_structure_solution 'SHELXS-97 (Sheldrick, 1990)'
_diffrn_ambient_temperature 93(2)
_diffrn_detector_area_resol_mean 5.814
_diffrn_measured_fraction_theta_full 0.987
_diffrn_measured_fraction_theta_max 0.987
_diffrn_measurement_device_type 'Rigaku XtaLAB P200'
_diffrn_measurement_method \w
_diffrn_radiation_monochromator graphite
_diffrn_radiation_source 'fine-focus sealed tube'
_diffrn_radiation_type CuK\a
_diffrn_radiation_wavelength 1.54187
_diffrn_reflns_av_R_equivalents 0.0487
_diffrn_reflns_av_sigmaI/netI 0.0337
_diffrn_reflns_limit_h_max 15
_diffrn_reflns_limit_h_min -14
_diffrn_reflns_limit_k_max 14
_diffrn_reflns_limit_k_min -14
_diffrn_reflns_limit_l_max 18
_diffrn_reflns_limit_l_min -18
_diffrn_reflns_number 15623
_diffrn_reflns_theta_full 68.49
_diffrn_reflns_theta_max 68.49
_diffrn_reflns_theta_min 6.97
_exptl_absorpt_coefficient_mu 1.664
_exptl_absorpt_correction_T_max 0.9364
_exptl_absorpt_correction_T_min 0.7428
_exptl_absorpt_correction_type multi-scan
_exptl_absorpt_process_details 'REQAB (Rigaku, 1998)'
_exptl_crystal_colour orange
_exptl_crystal_density_diffrn 1.423
_exptl_crystal_density_method 'not measured'
_exptl_crystal_description prism
_exptl_crystal_F_000 1052.2
_exptl_crystal_size_max 0.19
_exptl_crystal_size_mid 0.16
_exptl_crystal_size_min 0.04
_refine_diff_density_max 0.340
_refine_diff_density_min -0.399
_refine_diff_density_rms 0.067
_refine_ls_extinction_method none
_refine_ls_goodness_of_fit_ref 1.049
_refine_ls_hydrogen_treatment constr
_refine_ls_matrix_type full
_refine_ls_number_parameters 366
_refine_ls_number_reflns 4306
_refine_ls_number_restraints 36
_refine_ls_restrained_S_all 1.079
_refine_ls_R_factor_all 0.0680
_refine_ls_R_factor_gt 0.0577
_refine_ls_shift/su_max 0.000
_refine_ls_shift/su_mean 0.000
_refine_ls_structure_factor_coef Fsqd
_refine_ls_weighting_details 'calc w=1/[\s^2^(Fo^2^)+(0.0950P)^2^+1.2613P] where P=(Fo^2^+2Fc^2^)/3'
_refine_ls_weighting_scheme calc
_refine_ls_wR_factor_gt 0.1540
_refine_ls_wR_factor_ref 0.1681
_reflns_number_gt 3551
_reflns_number_total 4306
_reflns_threshold_expression >2sigma(I)
_cod_data_source_file ol5b01363_si_001.cif
_cod_data_source_block 40428m1
_cod_depositor_comments 'Adding full bibliography for 1520439--1520445.cif.'
_cod_original_sg_symbol_H-M 'P 21/c '
_cod_database_code 1520440

loop_
_symmetry_equiv_pos_as_xyz
'x, y, z'
'-x, y+1/2, -z+1/2'
'-x, -y, -z'
'x, -y-1/2, z-1/2'

loop_
_atom_site_label
_atom_site_type_symbol
_atom_site_fract_x
_atom_site_fract_y
_atom_site_fract_z
_atom_site_U_iso_or_equiv
_atom_site_adp_type
_atom_site_occupancy
_atom_site_symmetry_multiplicity
_atom_site_calc_flag
_atom_site_refinement_flags
_atom_site_disorder_assembly
_atom_site_disorder_group
N1 N 0.77924(13) 0.49961(15) 0.07349(12) 0.0277(4) Uani 1 1 d . . .
N2 N 0.85914(13) 0.35115(15) -0.00661(11) 0.0266(4) Uani 1 1 d . . .
N3 N 0.75508(14) 0.13440(16) -0.16014(13) 0.0321(4) Uani 1 1 d . . .
O1 O 0.56115(15) 0.8290(2) 0.21595(17) 0.0737(8) Uani 1 1 d . . .
O2 O 1.14992(11) 0.59535(14) 0.27232(10) 0.0326(4) Uani 1 1 d . . .
C1 C 0.71446(17) 0.57767(18) 0.10453(14) 0.0290(5) Uani 1 1 d . . .
C2 C 0.61094(18) 0.5963(2) 0.07660(17) 0.0366(5) Uani 1 1 d . . .
H1 H 0.5737 0.5523 0.0308 0.044 Uiso 1 1 calc R . .
C3 C 0.56372(19) 0.6801(2) 0.1170(2) 0.0477(7) Uani 1 1 d . . .
H2 H 0.4926 0.6935 0.0994 0.057 Uiso 1 1 calc R . .
C4 C 0.61866(19) 0.7467(2) 0.18398(19) 0.0479(7) Uani 1 1 d . . .
C5 C 0.72111(18) 0.7279(2) 0.21307(17) 0.0384(6) Uani 1 1 d . . .
H3 H 0.7576 0.7716 0.2594 0.046 Uiso 1 1 calc R . .
C6 C 0.76991(17) 0.64258(19) 0.17255(15) 0.0305(5) Uani 1 1 d . . .
C7 C 0.87428(16) 0.60242(18) 0.18299(14) 0.0288(5) Uani 1 1 d . . .
C8 C 0.96622(17) 0.63176(19) 0.23708(15) 0.0303(5) Uani 1 1 d . . .
H4 H 0.9680 0.6896 0.2800 0.036 Uiso 1 1 calc R . .
C9 C 1.05392(16) 0.57347(19) 0.22562(14) 0.0284(5) Uani 1 1 d . . .
C10 C 1.05384(16) 0.48668(18) 0.16348(14) 0.0280(5) Uani 1 1 d . . .
H5 H 1.1159 0.4486 0.1582 0.034 Uiso 1 1 calc R . .
C11 C 0.96346(16) 0.45593(18) 0.10948(14) 0.0263(5) Uani 1 1 d . . .
C12 C 0.87490(16) 0.51603(18) 0.12107(14) 0.0267(5) Uani 1 1 d . . .
C13 C 0.95263(16) 0.36973(18) 0.04188(14) 0.0268(5) Uani 1 1 d . . .
C14 C 1.02447(17) 0.29198(18) 0.01452(14) 0.0284(5) Uani 1 1 d . . .
C15 C 1.13127(16) 0.27958(19) 0.03587(15) 0.0307(5) Uani 1 1 d . . .
H6 H 1.1690 0.3255 0.0799 0.037 Uiso 1 1 calc R . .
C16 C 1.18039(18) 0.2001(2) -0.00771(16) 0.0345(5) Uani 1 1 d . . .
H7 H 1.2525 0.1907 0.0069 0.041 Uiso 1 1 calc R . .
C17 C 1.12543(19) 0.1327(2) -0.07363(16) 0.0362(5) Uani 1 1 d . . .
H8 H 1.1612 0.0786 -0.1031 0.043 Uiso 1 1 calc R . .
C18 C 1.02094(18) 0.1431(2) -0.09644(16) 0.0336(5) Uani 1 1 d . . .
H9 H 0.9849 0.0982 -0.1421 0.040 Uiso 1 1 calc R . .
C19 C 0.96827(17) 0.22186(18) -0.05071(14) 0.0293(5) Uani 1 1 d . . .
C20 C 0.86451(16) 0.26012(18) -0.06279(14) 0.0282(5) Uani 1 1 d . . .
C21 C 0.77846(17) 0.23222(19) -0.12405(14) 0.0296(5) Uani 1 1 d . . .
H10 H 0.7314 0.2905 -0.1417 0.035 Uiso 1 1 calc R . .
C22 C 0.7995(2) 0.0304(2) -0.12411(17) 0.0389(6) Uani 1 1 d . . .
H23 H 0.8443 0.0000 -0.1649 0.058 Uiso 1 1 calc R . .
H24 H 0.7445 -0.0226 -0.1179 0.058 Uiso 1 1 calc R . .
H25 H 0.8397 0.0437 -0.0653 0.058 Uiso 1 1 calc R . .
C23 C 0.67190(18) 0.1236(2) -0.23475(17) 0.0387(6) Uani 1 1 d . . .
H26 H 0.6368 0.1950 -0.2455 0.058 Uiso 1 1 calc R . .
H27 H 0.6229 0.0676 -0.2201 0.058 Uiso 1 1 calc R . .
H28 H 0.7002 0.1009 -0.2887 0.058 Uiso 1 1 calc R . .
C24 C 0.6134(2) 0.8988(3) 0.2842(3) 0.0739(12) Uani 1 1 d . . .
H17 H 0.5659 0.9553 0.3007 0.111 Uiso 1 1 calc R . .
H18 H 0.6715 0.9349 0.2619 0.111 Uiso 1 1 calc R . .
H19 H 0.6386 0.8540 0.3370 0.111 Uiso 1 1 calc R . .
C25 C 1.15529(19) 0.6829(2) 0.33571(16) 0.0383(6) Uani 1 1 d . . .
H20 H 1.2263 0.6912 0.3649 0.057 Uiso 1 1 calc R . .
H21 H 1.1109 0.6657 0.3809 0.057 Uiso 1 1 calc R . .
H22 H 1.1325 0.7520 0.3051 0.057 Uiso 1 1 calc R . .
F1 F 0.72096(10) 0.46364(11) -0.08172(8) 0.0357(3) Uani 1 1 d . . .
F2 F 0.68143(9) 0.33883(11) 0.01999(9) 0.0346(3) Uani 1 1 d . . .
B1 B 0.75631(19) 0.4147(2) 0.00091(16) 0.0283(5) Uani 1 1 d . . .
C26 C 0.5439(5) 0.1434(7) 0.0482(5) 0.046(2) Uani 0.397(8) 1 d P A 1
H29 H 0.5799 0.2155 0.0487 0.055 Uiso 0.397(8) 1 calc PR A 1
H30 H 0.4971 0.1371 -0.0090 0.055 Uiso 0.397(8) 1 calc PR A 1
Cl1 Cl 0.4766(3) 0.1372(4) 0.1340(4) 0.0663(14) Uani 0.397(8) 1 d P A 1
Cl2 Cl 0.6353(3) 0.0325(3) 0.0576(4) 0.0675(11) Uani 0.397(8) 1 d P A 1
O3 O 0.5112(7) 0.6317(7) 0.3439(6) 0.092(3) Uani 0.603(8) 1 d PU A 2
C27 C 0.4768(18) 0.6470(19) 0.4115(14) 0.209(8) Uani 0.603(8) 1 d PU A 2
O4 O 0.3800(6) 0.5609(8) 0.4797(6) 0.081(2) Uani 0.638(18) 1 d PU B -1
C28 C 0.489(3) 0.538(3) 0.473(2) 0.093(9) Uani 0.140(12) 1 d PU B -1

loop_
_atom_site_aniso_label
_atom_site_aniso_U_11
_atom_site_aniso_U_22
_atom_site_aniso_U_33
_atom_site_aniso_U_23
_atom_site_aniso_U_13
_atom_site_aniso_U_12
N1 0.0266(9) 0.0275(9) 0.0281(9) -0.0012(7) 0.0003(7) -0.0004(7)
N2 0.0293(9) 0.0262(9) 0.0231(9) 0.0021(7) 0.0001(7) -0.0012(7)
N3 0.0315(10) 0.0333(10) 0.0309(10) -0.0058(8) 0.0024(8) -0.0007(8)
O1 0.0355(10) 0.0859(17) 0.0934(17) -0.0615(14) -0.0130(10) 0.0180(10)
O2 0.0283(8) 0.0373(9) 0.0306(8) -0.0072(7) -0.0014(6) -0.0018(6)
C1 0.0306(11) 0.0284(11) 0.0280(11) -0.0022(9) 0.0038(8) 0.0006(9)
C2 0.0293(11) 0.0395(13) 0.0386(13) -0.0103(10) -0.0030(9) -0.0026(10)
C3 0.0289(12) 0.0548(17) 0.0570(16) -0.0196(13) -0.0022(11) 0.0045(11)
C4 0.0326(13) 0.0540(16) 0.0550(16) -0.0248(13) -0.0011(11) 0.0066(11)
C5 0.0306(12) 0.0432(14) 0.0401(13) -0.0159(11) 0.0008(9) 0.0004(10)
C6 0.0292(11) 0.0319(12) 0.0297(11) -0.0026(9) 0.0013(9) -0.0011(9)
C7 0.0303(11) 0.0289(11) 0.0265(11) -0.0005(9) 0.0012(8) -0.0016(9)
C8 0.0329(11) 0.0318(11) 0.0259(11) 0.0001(9) 0.0033(8) -0.0022(9)
C9 0.0275(10) 0.0311(11) 0.0251(10) 0.0022(9) -0.0016(8) -0.0040(8)
C10 0.0282(11) 0.0293(11) 0.0262(11) 0.0025(9) 0.0023(8) -0.0005(8)
C11 0.0281(10) 0.0270(11) 0.0232(10) 0.0036(8) 0.0021(8) -0.0009(8)
C12 0.0277(10) 0.0277(11) 0.0237(10) 0.0028(8) 0.0005(8) -0.0025(8)
C13 0.0305(11) 0.0262(11) 0.0232(10) 0.0039(8) 0.0022(8) -0.0019(8)
C14 0.0338(11) 0.0273(11) 0.0237(10) 0.0039(8) 0.0030(8) 0.0007(9)
C15 0.0307(11) 0.0323(12) 0.0282(11) 0.0030(9) 0.0009(9) 0.0001(9)
C16 0.0343(12) 0.0322(12) 0.0368(12) 0.0055(10) 0.0041(9) 0.0047(9)
C17 0.0407(13) 0.0323(12) 0.0366(13) -0.0012(10) 0.0083(10) 0.0048(10)
C18 0.0381(12) 0.0303(12) 0.0325(12) -0.0038(9) 0.0054(9) -0.0006(9)
C19 0.0328(11) 0.0264(11) 0.0278(11) 0.0029(9) 0.0011(8) 0.0006(9)
C20 0.0327(11) 0.0270(11) 0.0244(10) -0.0007(8) 0.0025(8) -0.0001(9)
C21 0.0334(11) 0.0300(12) 0.0251(11) -0.0013(9) 0.0035(8) 0.0004(9)
C22 0.0438(13) 0.0288(12) 0.0426(13) -0.0029(10) 0.0007(10) -0.0018(10)
C23 0.0344(12) 0.0422(14) 0.0375(13) -0.0118(11) -0.0026(10) -0.0018(10)
C24 0.0396(15) 0.084(2) 0.093(3) -0.060(2) -0.0099(15) 0.0139(15)
C25 0.0372(12) 0.0428(14) 0.0334(12) -0.0134(11) -0.0001(9) -0.0037(10)
F1 0.0435(8) 0.0353(7) 0.0262(7) 0.0007(5) -0.0032(5) 0.0089(6)
F2 0.0315(7) 0.0322(7) 0.0397(7) -0.0048(6) 0.0039(5) -0.0036(5)
B1 0.0322(12) 0.0277(12) 0.0242(12) 0.0005(10) 0.0011(9) -0.0007(10)
C26 0.033(3) 0.057(5) 0.049(4) 0.022(3) 0.006(3) -0.016(3)
Cl1 0.0458(15) 0.0656(19) 0.086(3) 0.0038(17) 0.0036(14) 0.0052(12)
Cl2 0.0378(12) 0.079(2) 0.082(3) -0.0261(17) -0.0052(13) -0.0035(11)
O3 0.150(6) 0.079(4) 0.058(4) 0.027(3) 0.051(4) 0.084(4)
C27 0.215(10) 0.204(11) 0.204(11) 0.001(8) 0.022(9) 0.023(8)
O4 0.059(4) 0.113(5) 0.073(4) 0.029(4) 0.015(3) 0.001(3)
C28 0.095(12) 0.098(12) 0.085(12) 0.010(8) 0.006(8) -0.001(9)

loop_
_atom_type_symbol
_atom_type_description
_atom_type_scat_dispersion_real
_atom_type_scat_dispersion_imag
_atom_type_scat_source
C C 0.0181 0.0091 'International Tables Vol C Tables 4.2.6.8 and 6.1.1.4'
H H 0.0000 0.0000 'International Tables Vol C Tables 4.2.6.8 and 6.1.1.4'
N N 0.0311 0.0180 'International Tables Vol C Tables 4.2.6.8 and 6.1.1.4'
B B 0.0090 0.0039 'International Tables Vol C Tables 4.2.6.8 and 6.1.1.4'
F F 0.0727 0.0534 'International Tables Vol C Tables 4.2.6.8 and 6.1.1.4'
O O 0.0492 0.0322 'International Tables Vol C Tables 4.2.6.8 and 6.1.1.4'
Cl Cl 0.3639 0.7018 'International Tables Vol C Tables 4.2.6.8 and 6.1.1.4'

loop_
_geom_angle_atom_site_label_1
_geom_angle_atom_site_label_2
_geom_angle_atom_site_label_3
_geom_angle
C12 N1 C1 106.61(18)
C12 N1 B1 123.79(18)
C1 N1 B1 129.57(18)
C13 N2 C20 109.73(18)
C13 N2 B1 127.15(18)
C20 N2 B1 123.01(17)
C21 N3 C22 124.0(2)
C21 N3 C23 120.3(2)
C22 N3 C23 115.36(19)
C4 O1 C24 116.4(2)
C9 O2 C25 116.14(18)
C2 C1 N1 128.9(2)
C2 C1 C6 121.1(2)
N1 C1 C6 109.94(19)
C3 C2 C1 118.1(2)
C3 C2 H1 121.0
C1 C2 H1 121.0
C2 C3 C4 121.3(2)
C2 C3 H2 119.3
C4 C3 H2 119.3
O1 C4 C5 124.7(2)
O1 C4 C3 114.3(2)
C5 C4 C3 121.1(2)
C4 C5 C6 118.1(2)
C4 C5 H3 120.9
C6 C5 H3 120.9
C5 C6 C1 120.3(2)
C5 C6 C7 133.4(2)
C1 C6 C7 106.26(19)
C12 C7 C8 119.3(2)
C12 C7 C6 105.77(18)
C8 C7 C6 134.9(2)
C9 C8 C7 117.7(2)
C9 C8 H4 121.2
C7 C8 H4 121.2
O2 C9 C8 123.9(2)
O2 C9 C10 113.39(19)
C8 C9 C10 122.7(2)
C11 C10 C9 120.6(2)
C11 C10 H5 119.7
C9 C10 H5 119.7
C10 C11 C12 116.4(2)
C10 C11 C13 126.4(2)
C12 C11 C13 117.18(19)
N1 C12 C7 111.42(19)
N1 C12 C11 125.2(2)
C7 C12 C11 123.38(19)
N2 C13 C14 108.73(19)
N2 C13 C11 119.28(19)
C14 C13 C11 131.96(19)
C15 C14 C19 120.1(2)
C15 C14 C13 133.1(2)
C19 C14 C13 106.76(19)
C16 C15 C14 119.2(2)
C16 C15 H6 120.4
C14 C15 H6 120.4
C15 C16 C17 120.9(2)
C15 C16 H7 119.6
C17 C16 H7 119.6
C18 C17 C16 121.4(2)
C18 C17 H8 119.3
C16 C17 H8 119.3
C17 C18 C19 118.8(2)
C17 C18 H9 120.6
C19 C18 H9 120.6
C18 C19 C14 119.6(2)
C18 C19 C20 132.9(2)
C14 C19 C20 106.90(19)
N2 C20 C21 119.04(19)
N2 C20 C19 107.81(18)
C21 C20 C19 132.6(2)
N3 C21 C20 127.5(2)
N3 C21 H10 116.2
C20 C21 H10 116.2
N3 C22 H23 109.5
N3 C22 H24 109.5
H23 C22 H24 109.5
N3 C22 H25 109.5
H23 C22 H25 109.5
H24 C22 H25 109.5
N3 C23 H26 109.5
N3 C23 H27 109.5
H26 C23 H27 109.5
N3 C23 H28 109.5
H26 C23 H28 109.5
H27 C23 H28 109.5
O1 C24 H17 109.5
O1 C24 H18 109.5
H17 C24 H18 109.5
O1 C24 H19 109.5
H17 C24 H19 109.5
H18 C24 H19 109.5
O2 C25 H20 109.5
O2 C25 H21 109.5
H20 C25 H21 109.5
O2 C25 H22 109.5
H20 C25 H22 109.5
H21 C25 H22 109.5
F1 B1 F2 107.63(18)
F1 B1 N1 111.69(19)
F2 B1 N1 111.78(18)
F1 B1 N2 108.87(18)
F2 B1 N2 109.44(18)
N1 B1 N2 107.38(17)
Cl1 C26 Cl2 109.2(4)
Cl1 C26 H29 109.8
Cl2 C26 H29 109.8
Cl1 C26 H30 109.8
Cl2 C26 H30 109.8
H29 C26 H30 108.3

loop_
_geom_bond_atom_site_label_1
_geom_bond_atom_site_label_2
_geom_bond_distance
N1 C12 1.373(3)
N1 C1 1.395(3)
N1 B1 1.499(3)
N2 C13 1.359(3)
N2 C20 1.395(3)
N2 B1 1.573(3)
N3 C21 1.318(3)
N3 C22 1.457(3)
N3 C23 1.461(3)
O1 C4 1.376(3)
O1 C24 1.429(3)
O2 C9 1.383(3)
O2 C25 1.419(3)
C1 C2 1.386(3)
C1 C6 1.410(3)
C2 C3 1.374(4)
C2 H1 0.9500
C3 C4 1.408(4)
C3 H2 0.9500
C4 C5 1.377(3)
C5 C6 1.398(3)
C5 H3 0.9500
C6 C7 1.444(3)
C7 C12 1.400(3)
C7 C8 1.406(3)
C8 C9 1.383(3)
C8 H4 0.9500
C9 C10 1.405(3)
C10 C11 1.394(3)
C10 H5 0.9500
C11 C12 1.404(3)
C11 C13 1.449(3)
C13 C14 1.433(3)
C14 C15 1.405(3)
C14 C19 1.423(3)
C15 C16 1.374(3)
C15 H6 0.9500
C16 C17 1.404(3)
C16 H7 0.9500
C17 C18 1.376(3)
C17 H8 0.9500
C18 C19 1.412(3)
C18 H9 0.9500
C19 C20 1.429(3)
C20 C21 1.398(3)
C21 H10 0.9500
C22 H23 0.9800
C22 H24 0.9800
C22 H25 0.9800
C23 H26 0.9800
C23 H27 0.9800
C23 H28 0.9800
C24 H17 0.9800
C24 H18 0.9800
C24 H19 0.9800
C25 H20 0.9800
C25 H21 0.9800
C25 H22 0.9800
F1 B1 1.399(3)
F2 B1 1.404(3)
C26 Cl1 1.669(9)
C26 Cl2 1.792(9)
C26 H29 0.9900
C26 H30 0.9900
O3 C27 1.19(2)
O4 C28 1.47(4)

loop_
_geom_torsion_atom_site_label_1
_geom_torsion_atom_site_label_2
_geom_torsion_atom_site_label_3
_geom_torsion_atom_site_label_4
_geom_torsion
C12 N1 C1 C2 178.7(2)
B1 N1 C1 C2 0.7(4)
C12 N1 C1 C6 -0.5(2)
B1 N1 C1 C6 -178.5(2)
N1 C1 C2 C3 -179.0(2)
C6 C1 C2 C3 0.1(4)
C1 C2 C3 C4 0.9(4)
C24 O1 C4 C5 0.0(5)
C24 O1 C4 C3 179.9(3)
C2 C3 C4 O1 178.2(3)
C2 C3 C4 C5 -1.9(5)
O1 C4 C5 C6 -178.4(3)
C3 C4 C5 C6 1.7(4)
C4 C5 C6 C1 -0.6(4)
C4 C5 C6 C7 177.5(3)
C2 C1 C6 C5 -0.3(4)
N1 C1 C6 C5 179.0(2)
C2 C1 C6 C7 -178.8(2)
N1 C1 C6 C7 0.5(3)
C5 C6 C7 C12 -178.5(3)
C1 C6 C7 C12 -0.2(2)
C5 C6 C7 C8 0.5(5)
C1 C6 C7 C8 178.8(2)
C12 C7 C8 C9 0.5(3)
C6 C7 C8 C9 -178.3(2)
C25 O2 C9 C8 0.6(3)
C25 O2 C9 C10 179.51(19)
C7 C8 C9 O2 178.2(2)
C7 C8 C9 C10 -0.7(3)
O2 C9 C10 C11 -178.54(19)
C8 C9 C10 C11 0.4(3)
C9 C10 C11 C12 0.0(3)
C9 C10 C11 C13 178.9(2)
C1 N1 C12 C7 0.4(2)
B1 N1 C12 C7 178.54(19)
C1 N1 C12 C11 -178.8(2)
B1 N1 C12 C11 -0.7(3)
C8 C7 C12 N1 -179.28(19)
C6 C7 C12 N1 -0.1(2)
C8 C7 C12 C11 -0.1(3)
C6 C7 C12 C11 179.1(2)
C10 C11 C12 N1 178.9(2)
C13 C11 C12 N1 0.0(3)
C10 C11 C12 C7 -0.2(3)
C13 C11 C12 C7 -179.15(19)
C20 N2 C13 C14 2.8(2)
B1 N2 C13 C14 179.04(19)
C20 N2 C13 C11 -175.75(18)
B1 N2 C13 C11 0.5(3)
C10 C11 C13 N2 -178.7(2)
C12 C11 C13 N2 0.1(3)
C10 C11 C13 C14 3.2(4)
C12 C11 C13 C14 -178.0(2)
N2 C13 C14 C15 173.6(2)
C11 C13 C14 C15 -8.2(4)
N2 C13 C14 C19 -2.5(2)
C11 C13 C14 C19 175.8(2)
C19 C14 C15 C16 0.8(3)
C13 C14 C15 C16 -174.8(2)
C14 C15 C16 C17 0.7(3)
C15 C16 C17 C18 -0.4(4)
C16 C17 C18 C19 -1.5(4)
C17 C18 C19 C14 3.0(3)
C17 C18 C19 C20 173.5(2)
C15 C14 C19 C18 -2.7(3)
C13 C14 C19 C18 174.0(2)
C15 C14 C19 C20 -175.4(2)
C13 C14 C19 C20 1.3(2)
C13 N2 C20 C21 -174.78(19)
B1 N2 C20 C21 8.7(3)
C13 N2 C20 C19 -1.9(2)
B1 N2 C20 C19 -178.42(18)
C18 C19 C20 N2 -171.0(2)
C14 C19 C20 N2 0.4(2)
C18 C19 C20 C21 0.5(4)
C14 C19 C20 C21 171.8(2)
C22 N3 C21 C20 18.2(4)
C23 N3 C21 C20 -169.1(2)
N2 C20 C21 N3 -155.6(2)
C19 C20 C21 N3 33.7(4)
C12 N1 B1 F1 -118.2(2)
C1 N1 B1 F1 59.5(3)
C12 N1 B1 F2 121.1(2)
C1 N1 B1 F2 -61.2(3)
C12 N1 B1 N2 1.1(3)
C1 N1 B1 N2 178.7(2)
C13 N2 B1 F1 120.0(2)
C20 N2 B1 F1 -64.1(3)
C13 N2 B1 F2 -122.6(2)
C20 N2 B1 F2 53.2(3)
C13 N2 B1 N1 -1.1(3)
C20 N2 B1 N1 174.77(18)
